data_4312629
loop_
_publ_author_name
'Dennis W. Smithenry'
'Scott R. Wilson'
'Kenneth S. Suslick'

_publ_contact_author
; 
Kenneth S. Suslick 
University of Illinois 
School of Chemical Sciences 
600 South Mathews Avenue 
Urbana, Illinois  61801 
USA 
;
_publ_contact_author_email ksuslick@uiuc.edu
_publ_contact_author_fax '1  217 333 2685'
_publ_contact_author_phone '1  217 333 2794'
_publ_section_title
;
 A Robust Microporous Zinc Porphyrin Framework Solid
;
_journal_name_full 'Inorganic Chemistry'
_journal_page_first 7719
_journal_page_last 7721
_journal_paper_doi 10.1021/ic034873g
_journal_volume 42
_journal_year 2003
_chemical_formula_moiety 'C156 H114 N12 O13 Zn7'
_chemical_formula_sum 'C156 H114 N12 O13 Zn7'
_chemical_formula_weight 2822.18
_chemical_name_systematic
; 
? 
;
_space_group_IT_number 203
_symmetry_cell_setting cubic
_symmetry_space_group_name_Hall '-F 2uv 2vw 3'
_symmetry_space_group_name_H-M 'F d -3 :2'
_atom_sites_solution_hydrogens geom
_atom_sites_solution_primary direct
_atom_sites_solution_secondary difmap
_audit_creation_method SHELXL-97
_audit_update_record
; 
2003-06-03   text and data added. dws 
;
_cell_angle_alpha 90.00
_cell_angle_beta 90.00
_cell_angle_gamma 90.00
_cell_formula_units_Z 16
_cell_length_a 51.1237(12)
_cell_length_b 51.1237(12)
_cell_length_c 51.1237(12)
_cell_measurement_reflns_used 942
_cell_measurement_temperature 295(2)
_cell_measurement_theta_max 28.1
_cell_measurement_theta_min 2.4
_cell_volume 133619(5)
_computing_cell_refinement 'SAINT V6.22 (Bruker, 2001)'
_computing_data_collection 'SMART V5.625 (Bruker, 2001)'
_computing_data_reduction 'SAINT V6.22 (Bruker, 2001)'
_computing_molecular_graphics 'SHELXTL V6.10 (Bruker, 2001)'
_computing_publication_material 'CIFTAB (Sheldrick, 2001)'
_computing_structure_refinement 'SHELXTL V6.10 (Bruker, 2001)'
_computing_structure_solution 'SHELXTL V6.10 (Bruker, 2001)'
_diffrn_ambient_temperature 295(2)
_diffrn_measured_fraction_theta_full 0.988
_diffrn_measured_fraction_theta_max 0.988
_diffrn_measurement_device 'Siemens P4/HiStar'
_diffrn_measurement_method 'profile data from \f scans'
_diffrn_radiation_monochromator graphite
_diffrn_radiation_source 'rotating copper anode'
_diffrn_radiation_type CuK\a
_diffrn_radiation_wavelength 1.54178
_diffrn_radiation_wavelength_id p75tsag2p
_diffrn_reflns_av_R_equivalents 0.1516
_diffrn_reflns_av_sigmaI/netI 0.0949
_diffrn_reflns_limit_h_max 30
_diffrn_reflns_limit_h_min -32
_diffrn_reflns_limit_k_max 27
_diffrn_reflns_limit_k_min -34
_diffrn_reflns_limit_l_max 21
_diffrn_reflns_limit_l_min -33
_diffrn_reflns_number 14960
_diffrn_reflns_theta_full 30.95
_diffrn_reflns_theta_max 30.95
_diffrn_reflns_theta_min 2.99
_diffrn_standards_decay_% 0
_diffrn_standards_interval_time 0
_diffrn_standards_number 0
_exptl_absorpt_coefficient_mu 0.768
_exptl_absorpt_correction_T_max 0.999
_exptl_absorpt_correction_T_min 0.522
_exptl_absorpt_correction_type multi-scan
_exptl_absorpt_process_details '(Bruker, 2001)'
_exptl_crystal_colour purple
_exptl_crystal_density_diffrn 0.561
_exptl_crystal_density_meas ?
_exptl_crystal_description prism
_exptl_crystal_F_000 23168
_exptl_crystal_id p75tsag2p
_exptl_crystal_preparation
; 
The data crystal was mounted using mother liquor in a 0.3 mm capillary. 
;
_exptl_crystal_size_max 0.2
_exptl_crystal_size_mid 0.15
_exptl_crystal_size_min 0.15
_refine_diff_density_max 0.727
_refine_diff_density_min -0.387
_refine_diff_density_rms 0.117
_refine_ls_extinction_method none
_refine_ls_goodness_of_fit_ref 1.598
_refine_ls_hydrogen_treatment noref
_refine_ls_matrix_type full
_refine_ls_number_parameters 56
_refine_ls_number_reflns 1727
_refine_ls_number_restraints 102
_refine_ls_restrained_S_all 1.644
_refine_ls_R_factor_all 0.2577
_refine_ls_R_factor_gt 0.1922
_refine_ls_shift/su_max 0.046
_refine_ls_shift/su_mean 0.011
_refine_ls_structure_factor_coef Fsqd
_refine_ls_weighting_details 'calc w=1/[\s^2^(Fo^2^)+(0.2000P)^2^+0.0000P] where P=(Fo^2^+2Fc^2^)/3'
_refine_ls_weighting_scheme calc
_refine_ls_wR_factor_gt 0.4629
_refine_ls_wR_factor_ref 0.4868
_reflns_number_gt 848
_reflns_number_total 1727
_reflns_threshold_expression >2sigma(I)
_cod_data_source_file ic034873gsi20030724_033943.cif
_cod_data_source_block p75tsag2p
_cod_depositor_comments
;
The following automatic conversions were performed:

'_symmetry_cell_setting' value 'Cubic' changed to 'cubic' according
to the built-in table from CIF Core dictionary named 'cif_core.dic'
version 2.4.1 from 2010-06-29.

Automatic conversion script
Id: cif_fix_values 1646 2011-03-28 12:23:43Z adriana 

The following automatic conversions were performed:

'_exptl_crystal_density_meas' value 'not measured' was changed to '?'
- the value is perceived as not measured.

Automatic conversion script
Id: cif_fix_values 3008 2015-01-20 13:52:24Z robertas 
;
_cod_original_sg_symbol_Hall '-F 2uw 2vw 3 '
_cod_original_sg_symbol_H-M 'F d -3 '
_cod_database_code 4312629

loop_
_symmetry_equiv_pos_as_xyz
'x, y, z'
'-x+1/4, -y+1/4, z'
'-x+1/4, y, -z+1/4'
'x, -y+1/4, -z+1/4'
'z, x, y'
'z, -x+1/4, -y+1/4'
'-z+1/4, -x+1/4, y'
'-z+1/4, x, -y+1/4'
'y, z, x'
'-y+1/4, z, -x+1/4'
'y, -z+1/4, -x+1/4'
'-y+1/4, -z+1/4, x'
'x, y+1/2, z+1/2'
'-x+1/4, -y+3/4, z+1/2'
'-x+1/4, y+1/2, -z+3/4'
'x, -y+3/4, -z+3/4'
'z, x+1/2, y+1/2'
'z, -x+3/4, -y+3/4'
'-z+1/4, -x+3/4, y+1/2'
'-z+1/4, x+1/2, -y+3/4'
'y, z+1/2, x+1/2'
'-y+1/4, z+1/2, -x+3/4'
'y, -z+3/4, -x+3/4'
'-y+1/4, -z+3/4, x+1/2'
'x+1/2, y, z+1/2'
'-x+3/4, -y+1/4, z+1/2'
'-x+3/4, y, -z+3/4'
'x+1/2, -y+1/4, -z+3/4'
'z+1/2, x, y+1/2'
'z+1/2, -x+1/4, -y+3/4'
'-z+3/4, -x+1/4, y+1/2'
'-z+3/4, x, -y+3/4'
'y+1/2, z, x+1/2'
'-y+3/4, z, -x+3/4'
'y+1/2, -z+1/4, -x+3/4'
'-y+3/4, -z+1/4, x+1/2'
'x+1/2, y+1/2, z'
'-x+3/4, -y+3/4, z'
'-x+3/4, y+1/2, -z+1/4'
'x+1/2, -y+3/4, -z+1/4'
'z+1/2, x+1/2, y'
'z+1/2, -x+3/4, -y+1/4'
'-z+3/4, -x+3/4, y'
'-z+3/4, x+1/2, -y+1/4'
'y+1/2, z+1/2, x'
'-y+3/4, z+1/2, -x+1/4'
'y+1/2, -z+3/4, -x+1/4'
'-y+3/4, -z+3/4, x'
'-x, -y, -z'
'x-1/4, y-1/4, -z'
'x-1/4, -y, z-1/4'
'-x, y-1/4, z-1/4'
'-z, -x, -y'
'-z, x-1/4, y-1/4'
'z-1/4, x-1/4, -y'
'z-1/4, -x, y-1/4'
'-y, -z, -x'
'y-1/4, -z, x-1/4'
'-y, z-1/4, x-1/4'
'y-1/4, z-1/4, -x'
'-x, -y+1/2, -z+1/2'
'x-1/4, y+1/4, -z+1/2'
'x-1/4, -y+1/2, z+1/4'
'-x, y+1/4, z+1/4'
'-z, -x+1/2, -y+1/2'
'-z, x+1/4, y+1/4'
'z-1/4, x+1/4, -y+1/2'
'z-1/4, -x+1/2, y+1/4'
'-y, -z+1/2, -x+1/2'
'y-1/4, -z+1/2, x+1/4'
'-y, z+1/4, x+1/4'
'y-1/4, z+1/4, -x+1/2'
'-x+1/2, -y, -z+1/2'
'x+1/4, y-1/4, -z+1/2'
'x+1/4, -y, z+1/4'
'-x+1/2, y-1/4, z+1/4'
'-z+1/2, -x, -y+1/2'
'-z+1/2, x-1/4, y+1/4'
'z+1/4, x-1/4, -y+1/2'
'z+1/4, -x, y+1/4'
'-y+1/2, -z, -x+1/2'
'y+1/4, -z, x+1/4'
'-y+1/2, z-1/4, x+1/4'
'y+1/4, z-1/4, -x+1/2'
'-x+1/2, -y+1/2, -z'
'x+1/4, y+1/4, -z'
'x+1/4, -y+1/2, z-1/4'
'-x+1/2, y+1/4, z-1/4'
'-z+1/2, -x+1/2, -y'
'-z+1/2, x+1/4, y-1/4'
'z+1/4, x+1/4, -y'
'z+1/4, -x+1/2, y-1/4'
'-y+1/2, -z+1/2, -x'
'y+1/4, -z+1/2, x-1/4'
'-y+1/2, z+1/4, x-1/4'
'y+1/4, z+1/4, -x'

loop_
_atom_site_label
_atom_site_type_symbol
_atom_site_fract_x
_atom_site_fract_y
_atom_site_fract_z
_atom_site_U_iso_or_equiv
_atom_site_adp_type
_atom_site_occupancy
_atom_site_symmetry_multiplicity
_atom_site_calc_flag
_atom_site_refinement_flags
_atom_site_disorder_assembly
_atom_site_disorder_group
O1 O 0.3750 0.8750 0.3750 0.041(19) Uiso 1 12 d SD . .
Zn1 Zn 0.35328(6) 0.89672(6) 0.39672(6) 0.051(4) Uiso 1 3 d SD . .
O2 O -0.1250 0.8750 0.3750 0.07(2) Uiso 1 12 d SD . .
Zn2 Zn -0.10308(6) 0.85308(6) 0.35308(6) 0.053(4) Uiso 1 3 d SD . .
Zn3 Zn 0.12515(12) 0.8707(3) 0.3676(2) 0.124(5) Uiso 0.50 1 d PD . .
C1 C 0.19180(17) 0.8750 0.3750 0.282(9) Uiso 1 2 d SD . .
N1 N 0.15345(16) 0.90295(13) 0.36333(9) 0.282(9) Uiso 1 1 d GD . .
C2 C 0.18070(16) 0.89800(13) 0.36536(9) 0.282(9) Uiso 1 1 d GD . .
C3 C 0.19420(15) 0.92041(14) 0.35608(11) 0.282(9) Uiso 1 1 d GD . .
H3 H 0.2123 0.9224 0.3552 0.339 Uiso 1 1 calc R . .
C4 C 0.17530(17) 0.93921(13) 0.34831(12) 0.282(9) Uiso 1 1 d GD . .
H4 H 0.1788 0.9557 0.3415 0.339 Uiso 1 1 calc R . .
C5 C 0.15012(16) 0.92842(14) 0.35280(10) 0.282(9) Uiso 1 1 d GD . .
C6 C 0.12509(2) 0.93859(18) 0.34860(13) 0.282(9) Uiso 1 1 d D . .
N2 N 0.09672(16) 0.90283(15) 0.36341(11) 0.282(9) Uiso 1 1 d GD . .
C7 C 0.10020(17) 0.92829(15) 0.35290(13) 0.282(9) Uiso 1 1 d GD . .
C8 C 0.07508(18) 0.93922(14) 0.34841(14) 0.282(9) Uiso 1 1 d GD . .
H8 H 0.0717 0.9557 0.3416 0.339 Uiso 1 1 calc R . .
C9 C 0.05607(16) 0.92052(14) 0.35614(14) 0.282(9) Uiso 1 1 d GD . .
H9 H 0.0380 0.9226 0.3553 0.339 Uiso 1 1 calc R . .
C10 C 0.06945(16) 0.89803(13) 0.36542(12) 0.282(9) Uiso 1 1 d GD . .
C11 C 0.05843(18) 0.8750 0.3750 0.282(9) Uiso 1 2 d SD . .
C21 C 0.22105(14) 0.8750 0.3750 0.110(7) Uiso 1 2 d SGD . .
C22 C 0.23475(14) 0.8903(3) 0.3928(3) 0.110(7) Uiso 1 1 d GD . .
H22 H 0.2257 0.9005 0.4048 0.132 Uiso 1 1 d G . .
C23 C 0.26193(14) 0.8902(3) 0.3927(3) 0.110(7) Uiso 1 1 d G . .
H23 H 0.2711 0.9004 0.4047 0.132 Uiso 1 1 d G . .
C24 C 0.27540(14) 0.87485(5) 0.37484(5) 0.110(7) Uiso 1 2 d SGD . .
C27 C 0.3048(2) 0.8750 0.3750 0.110(7) Uiso 1 2 d SD . .
O3 O 0.31699(14) 0.8893(2) 0.3907(2) 0.110(7) Uiso 1 1 d D . .
C28 C 0.02908(15) 0.8750 0.3750 0.155(9) Uiso 1 2 d SGD . .
C29 C 0.01559(15) 0.8629(4) 0.3548(2) 0.155(9) Uiso 1 1 d GD . .
H29 H 0.0247 0.8548 0.3413 0.186 Uiso 1 1 d G . .
C30 C -0.01159(15) 0.8628(4) 0.3547(2) 0.155(9) Uiso 1 1 d G . .
H30 H -0.0206 0.8547 0.3411 0.186 Uiso 1 1 d G . .
C31 C -0.02527(15) 0.87492(5) 0.37491(5) 0.155(9) Uiso 1 2 d SGD . .
C34 C -0.0547(2) 0.8750 0.3750 0.155(9) Uiso 1 2 d SD . .
O5 O -0.06687(15) 0.8608(3) 0.3591(3) 0.155(9) Uiso 1 1 d D . .
C35 C 0.12508(3) 0.96565(19) 0.33741(16) 0.49(2) Uiso 1 1 d GD . .
C36 C 0.12800(7) 0.9693(2) 0.31065(17) 0.49(2) Uiso 1 1 d GD . .
C37 C 0.12800(7) 0.9944(2) 0.30028(19) 0.49(2) Uiso 1 1 d G . .
H37 H 0.1300 0.9969 0.2824 0.590 Uiso 1 1 calc R . .
C38 C 0.12507(4) 1.0159(2) 0.3167(2) 0.49(2) Uiso 1 1 d GD . .
C39 C 0.12215(8) 1.01224(19) 0.3435(2) 0.49(2) Uiso 1 1 d G . .
H39 H 0.1202 1.0266 0.3544 0.590 Uiso 1 1 calc R . .
C40 C 0.12216(7) 0.9871(2) 0.35383(18) 0.49(2) Uiso 1 1 d GD . .
C41 C 0.13117(14) 0.9460(2) 0.29282(16) 0.49(2) Uiso 1 1 d GD . .
H41A H 0.1329 0.9519 0.2751 0.737 Uiso 1 1 calc R . .
H41B H 0.1161 0.9349 0.2943 0.737 Uiso 1 1 calc R . .
H41C H 0.1465 0.9364 0.2978 0.737 Uiso 1 1 calc R . .
C42 C 0.12506(4) 1.0432(2) 0.3054(3) 0.49(2) Uiso 1 1 d GD . .
H42A H 0.1272 1.0423 0.2868 0.737 Uiso 1 1 calc R . .
H42B H 0.1392 1.0531 0.3129 0.737 Uiso 1 1 calc R . .
H42C H 0.1087 1.0516 0.3094 0.737 Uiso 1 1 calc R . .
C43 C 0.11899(14) 0.9832(2) 0.38291(18) 0.49(2) Uiso 1 1 d GD . .
H43A H 0.1172 0.9998 0.3913 0.737 Uiso 1 1 calc R . .
H43B H 0.1341 0.9743 0.3897 0.737 Uiso 1 1 calc R . .
H43C H 0.1037 0.9728 0.3862 0.737 Uiso 1 1 calc R . .

loop_
_atom_type_symbol
_atom_type_description
_atom_type_scat_dispersion_real
_atom_type_scat_dispersion_imag
_atom_type_scat_source
C C 0.0181 0.0091 'International Tables Vol C Tables 4.2.6.8 and 6.1.1.4'
H H 0.0000 0.0000 'International Tables Vol C Tables 4.2.6.8 and 6.1.1.4'
N N 0.0311 0.0180 'International Tables Vol C Tables 4.2.6.8 and 6.1.1.4'
O O 0.0492 0.0322 'International Tables Vol C Tables 4.2.6.8 and 6.1.1.4'
Zn Zn -1.5491 0.6778 'International Tables Vol C Tables 4.2.6.8 and 6.1.1.4'

loop_
_geom_angle_atom_site_label_1
_geom_angle_atom_site_label_2
_geom_angle_atom_site_label_3
_geom_angle
_geom_angle_site_symmetry_1
_geom_angle_site_symmetry_3
_geom_angle_publ_flag
Zn1 O1 Zn1 109.471(2) 27 . ?
Zn1 O1 Zn1 109.471(2) 27 38_565 ?
Zn1 O1 Zn1 109.471(1) . 38_565 ?
Zn1 O1 Zn1 109.5 27 16_565 ?
Zn1 O1 Zn1 109.5 . 16_565 ?
Zn1 O1 Zn1 109.471(2) 38_565 16_565 ?
O3 Zn1 O3 108.3(2) 31_564 22_655 ?
O3 Zn1 O3 108.3(2) 31_564 . ?
O3 Zn1 O3 108.3(2) 22_655 . ?
O3 Zn1 O1 110.6(2) 31_564 . ?
O3 Zn1 O1 110.6(2) 22_655 . ?
O3 Zn1 O1 110.6(2) . . ?
O3 Zn1 Zn1 75.4(2) 31_564 27 ?
O3 Zn1 Zn1 123.0(4) 22_655 27 ?
O3 Zn1 Zn1 124.9(3) . 27 ?
O1 Zn1 Zn1 35.264(1) . 27 ?
O3 Zn1 Zn1 124.9(3) 31_564 38_565 ?
O3 Zn1 Zn1 75.4(2) 22_655 38_565 ?
O3 Zn1 Zn1 123.0(4) . 38_565 ?
O1 Zn1 Zn1 35.3 . 38_565 ?
Zn1 Zn1 Zn1 60.0 27 38_565 ?
O3 Zn1 Zn1 123.0(4) 31_564 16_565 ?
O3 Zn1 Zn1 124.9(3) 22_655 16_565 ?
O3 Zn1 Zn1 75.4(2) . 16_565 ?
O1 Zn1 Zn1 35.264(1) . 16_565 ?
Zn1 Zn1 Zn1 60.0 27 16_565 ?
Zn1 Zn1 Zn1 60.0 38_565 16_565 ?
Zn2 O2 Zn2 109.471(2) 16_565 . ?
Zn2 O2 Zn2 109.472(2) 16_565 38_465 ?
Zn2 O2 Zn2 109.5 . 38_465 ?
Zn2 O2 Zn2 109.5 16_565 27_455 ?
Zn2 O2 Zn2 109.471(2) . 27_455 ?
Zn2 O2 Zn2 109.5 38_465 27_455 ?
O5 Zn2 O5 108.8(2) 46 . ?
O5 Zn2 O5 108.8(2) 46 19_554 ?
O5 Zn2 O5 108.8(2) . 19_554 ?
O5 Zn2 O2 110.2(2) 46 . ?
O5 Zn2 O2 110.2(2) . . ?
O5 Zn2 O2 110.2(2) 19_554 . ?
Zn3 Zn3 N1 83.5(15) 16_565 16_565 ?
Zn3 Zn3 N2 83.5(15) 16_565 16_565 ?
N1 Zn3 N2 86.2(6) 16_565 16_565 ?
Zn3 Zn3 N1 73.2(13) 16_565 . ?
N1 Zn3 N1 91.4(4) 16_565 . ?
N2 Zn3 N1 156.7(6) 16_565 . ?
Zn3 Zn3 N2 73.2(13) 16_565 . ?
N1 Zn3 N2 156.7(6) 16_565 . ?
N2 Zn3 N2 90.9(4) 16_565 . ?
N1 Zn3 N2 82.3(5) . . ?
C2 C1 C2 132.0(11) 16_565 . ?
C2 C1 C21 114.0(6) 16_565 . ?
C2 C1 C21 114.0(5) . . ?
C2 N1 C5 108.0 . . ?
C2 N1 Zn3 122.2(4) . 16_565 ?
C5 N1 Zn3 128.0(4) . 16_565 ?
C2 N1 Zn3 120.2(4) . . ?
C5 N1 Zn3 130.1(4) . . ?
Zn3 N1 Zn3 23.3(6) 16_565 . ?
C1 C2 C3 126.9(5) . . ?
C1 C2 N1 125.1(5) . . ?
C3 C2 N1 108.0 . . ?
C2 C3 C4 108.0 . . ?
C2 C3 H3 126.0 . . ?
C4 C3 H3 126.0 . . ?
C5 C4 C3 108.0 . . ?
C5 C4 H4 126.0 . . ?
C3 C4 H4 126.0 . . ?
C6 C5 C4 131.4(6) . . ?
C6 C5 N1 120.6(6) . . ?
C4 C5 N1 108.0 . . ?
C7 C6 C5 132.1(10) . . ?
C7 C6 C35 114.2(6) . . ?
C5 C6 C35 113.7(5) . . ?
C7 N2 C10 108.0 . . ?
C7 N2 Zn3 127.4(4) . 16_565 ?
C10 N2 Zn3 122.8(4) . 16_565 ?
C7 N2 Zn3 129.6(4) . . ?
C10 N2 Zn3 120.8(4) . . ?
Zn3 N2 Zn3 23.3(6) 16_565 . ?
C6 C7 N2 121.4(6) . . ?
C6 C7 C8 130.6(6) . . ?
N2 C7 C8 108.0 . . ?
C7 C8 C9 108.0 . . ?
C7 C8 H8 126.0 . . ?
C9 C8 H8 126.0 . . ?
C10 C9 C8 108.0 . . ?
C10 C9 H9 126.0 . . ?
C8 C9 H9 126.0 . . ?
C11 C10 N2 124.6(6) . . ?
C11 C10 C9 127.4(6) . . ?
N2 C10 C9 108.0 . . ?
C10 C11 C10 132.3(11) . 16_565 ?
C10 C11 C28 113.8(5) . . ?
C10 C11 C28 113.8(6) 16_565 . ?
C22 C21 C22 119.5 . 16_565 ?
C22 C21 C1 120.27(7) . . ?
C22 C21 C1 120.3 16_565 . ?
C21 C22 C23 120.0 . . ?
C21 C22 H22 120.0 . . ?
C23 C22 H22 120.0 . . ?
C24 C23 C22 120.0 . . ?
C24 C23 H23 119.9 . . ?
C22 C23 H23 120.0 . . ?
C23 C24 C23 120.00(11) 16_565 . ?
C23 C24 C27 120.7(3) 16_565 . ?
C23 C24 C27 119.3(2) . . ?
O3 C27 O3 120.5(9) . 16_565 ?
O3 C27 C24 120.2(5) . . ?
O3 C27 C24 119.3(5) 16_565 . ?
C27 O3 Zn1 134.2(6) . . ?
C29 C28 C29 120.4 . 16_565 ?
C29 C28 C11 119.78(7) . . ?
C29 C28 C11 119.8 16_565 . ?
C28 C29 C30 120.0 . . ?
C28 C29 H29 120.0 . . ?
C30 C29 H29 120.0 . . ?
C29 C30 C31 119.9 . . ?
C29 C30 H30 120.0 . . ?
C31 C30 H30 120.1 . . ?
C30 C31 C30 119.99(10) . 16_565 ?
C30 C31 C34 120.4(2) . . ?
C30 C31 C34 119.7(3) 16_565 . ?
O5 C34 O5 120.5(9) . 16_565 ?
O5 C34 C31 119.5(5) . . ?
O5 C34 C31 120.0(5) 16_565 . ?
C34 O5 Zn2 134.7(6) . . ?
C36 C35 C40 120.0 . . ?
C36 C35 C6 120.0(3) . . ?
C40 C35 C6 120.0(3) . . ?
C37 C36 C35 120.0 . . ?
C37 C36 C41 120.0 . . ?
C35 C36 C41 120.0 . . ?
C36 C37 C38 120.0 . . ?
C36 C37 H37 120.0 . . ?
C38 C37 H37 120.0 . . ?
C39 C38 C37 120.0 . . ?
C39 C38 C42 120.0 . . ?
C37 C38 C42 120.0 . . ?
C40 C39 C38 120.0 . . ?
C40 C39 H39 120.0 . . ?
C38 C39 H39 120.0 . . ?
C39 C40 C35 120.0 . . ?
C39 C40 C43 120.0 . . ?
C35 C40 C43 120.0 . . ?
C36 C41 H41A 109.5 . . ?
C36 C41 H41B 109.5 . . ?
H41A C41 H41B 109.5 . . ?
C36 C41 H41C 109.5 . . ?
H41A C41 H41C 109.5 . . ?
H41B C41 H41C 109.5 . . ?
C38 C42 H42A 109.5 . . ?
C38 C42 H42B 109.5 . . ?
H42A C42 H42B 109.5 . . ?
C38 C42 H42C 109.5 . . ?
H42A C42 H42C 109.5 . . ?
H42B C42 H42C 109.5 . . ?
C40 C43 H43A 109.5 . . ?
C40 C43 H43B 109.5 . . ?
H43A C43 H43B 109.5 . . ?
C40 C43 H43C 109.5 . . ?
H43A C43 H43C 109.5 . . ?
H43B C43 H43C 109.5 . . ?

loop_
_geom_bond_atom_site_label_1
_geom_bond_atom_site_label_2
_geom_bond_distance
_geom_bond_site_symmetry_2
_geom_bond_publ_flag
O1 Zn1 1.923(5) 27 ?
O1 Zn1 1.923(5) . ?
O1 Zn1 1.923(5) 38_565 ?
O1 Zn1 1.923(5) 16_565 ?
Zn1 O3 1.918(7) 31_564 ?
Zn1 O3 1.918(7) 22_655 ?
Zn1 O3 1.918(7) . ?
Zn1 Zn1 3.141(9) 27 ?
Zn1 Zn1 3.141(9) 38_565 ?
Zn1 Zn1 3.141(9) 16_565 ?
O2 Zn2 1.941(5) 16_565 ?
O2 Zn2 1.941(5) . ?
O2 Zn2 1.941(5) 38_465 ?
O2 Zn2 1.941(5) 27_455 ?
Zn2 O5 1.918(7) 46 ?
Zn2 O5 1.918(7) . ?
Zn2 O5 1.918(7) 19_554 ?
Zn3 Zn3 0.88(2) 16_565 ?
Zn3 N1 2.123(14) 16_565 ?
Zn3 N2 2.123(15) 16_565 ?
Zn3 N1 2.204(14) . ?
Zn3 N2 2.203(14) . ?
C1 C2 1.395(5) 16_565 ?
C1 C2 1.395(5) . ?
C1 C21 1.496(7) . ?
N1 C2 1.4196 . ?
N1 C5 1.4196 . ?
N1 Zn3 2.123(14) 16_565 ?
C2 C3 1.4194 . ?
C3 C4 1.4195 . ?
C3 H3 0.9300 . ?
C4 C5 1.4193 . ?
C4 H4 0.9300 . ?
C5 C6 1.398(6) . ?
C6 C7 1.394(6) . ?
C6 C35 1.497(7) . ?
N2 C7 1.4193 . ?
N2 C10 1.4194 . ?
N2 Zn3 2.123(15) 16_565 ?
C7 C8 1.4194 . ?
C8 C9 1.4196 . ?
C8 H8 0.9300 . ?
C9 C10 1.4196 . ?
C9 H9 0.9300 . ?
C10 C11 1.394(5) . ?
C11 C10 1.394(6) 16_565 ?
C11 C28 1.500(7) . ?
C21 C22 1.3894 . ?
C21 C22 1.3894(15) 16_565 ?
C22 C23 1.3895 . ?
C22 H22 0.9295 . ?
C23 C24 1.3875 . ?
C23 H23 0.9295 . ?
C24 C23 1.368(5) 16_565 ?
C24 C27 1.504(9) . ?
C27 O3 1.253(5) . ?
C27 O3 1.253(5) 16_565 ?
C28 C29 1.3893 . ?
C28 C29 1.3893(14) 16_565 ?
C29 C30 1.3894 . ?
C29 H29 0.9295 . ?
C30 C31 1.3934 . ?
C30 H30 0.9297 . ?
C31 C30 1.404(4) 16_565 ?
C31 C34 1.505(9) . ?
C34 O5 1.253(5) . ?
C34 O5 1.253(5) 16_565 ?
C35 C36 1.3893 . ?
C35 C40 1.3898 . ?
C36 C37 1.3892 . ?
C36 C41 1.5094 . ?
C37 C38 1.3896 . ?
C37 H37 0.9300 . ?
C38 C39 1.3894 . ?
C38 C42 1.5094 . ?
C39 C40 1.3892 . ?
C39 H39 0.9300 . ?
C40 C43 1.5093 . ?
C41 H41A 0.9600 . ?
C41 H41B 0.9600 . ?
C41 H41C 0.9600 . ?
C42 H42A 0.9600 . ?
C42 H42B 0.9600 . ?
C42 H42C 0.9600 . ?
C43 H43A 0.9600 . ?
C43 H43B 0.9600 . ?
C43 H43C 0.9600 . ?
